data_4333551
loop_
_publ_author_name
'Ramyaa Mathialagan'
'Subramaniam Kuppuswamy'
'Alexandra T. De Denko'
'Mark W. Bezpalko'
'Bruce M. Foxman'
'Christine M. Thomas'

_publ_contact_author_address
;Brandeis University
Dept. of Chemistry    
415 South St MS 015    
Waltham, MA 02454    
;
_publ_contact_author_email thomasc@brandeis.edu
_publ_contact_author_name 'Christine M. Thomas'
_publ_section_title
;
 Metal-Metal Bonding in Low-Coordinate Dicobalt Complexes Supported by
 Phosphinoamide Ligands
;
_journal_name_full 'Inorganic Chemistry'
_journal_page_first 701
_journal_page_last 706
_journal_paper_doi 10.1021/ic3018375
_journal_volume 52
_journal_year 2013
_chemical_formula_moiety 'C37 H67 Co2 F6 N2 O1 P4'
_chemical_formula_sum 'C37 H67 Co2 F6 N2 O P4'
_chemical_formula_weight 911.70
_space_group_IT_number 2
_symmetry_cell_setting triclinic
_symmetry_space_group_name_Hall '-P 1'
_symmetry_space_group_name_H-M 'P -1'
_atom_sites_solution_hydrogens difmap
_atom_sites_solution_primary direct
_audit_creation_date 12-02-15
_audit_creation_method CRYSTALS_ver_14.40
_cell_angle_alpha 87.776(9)
_cell_angle_beta 78.776(9)
_cell_angle_gamma 64.197(8)
_cell_formula_units_Z 2
_cell_length_a 11.0817(16)
_cell_length_b 12.3347(16)
_cell_length_c 18.134(3)
_cell_measurement_reflns_used 3942
_cell_measurement_temperature 120
_cell_measurement_theta_max 25
_cell_measurement_theta_min 3
_cell_volume 2185.9(6)
_computing_cell_refinement 'Apex2 (Bruker AXS, 2006)'
_computing_data_collection 'Apex2 (Bruker AXS, 2006)'
_computing_data_reduction 'Apex2 (Bruker AXS, 2006)'
_computing_molecular_graphics 'CAMERON (Watkin et al., 1996)'
_computing_publication_material 'CRYSTALS (Betteridge et al., 2003)'
_computing_structure_refinement 'CRYSTALS (Betteridge et al., 2003)'
_computing_structure_solution 'SIR92 (Altomare et al., 1994)'
_diffrn_ambient_temperature 120
_diffrn_measured_fraction_theta_full 0.984
_diffrn_measured_fraction_theta_max 0.974
_diffrn_measurement_device Area
_diffrn_measurement_device_type 'Bruker Kappa Apex2'
_diffrn_measurement_method '\f & \w scans'
_diffrn_radiation_monochromator graphite
_diffrn_radiation_type 'Mo K\a'
_diffrn_radiation_wavelength 0.71073
_diffrn_reflns_av_R_equivalents 0.052
_diffrn_reflns_limit_h_max 13
_diffrn_reflns_limit_h_min -13
_diffrn_reflns_limit_k_max 15
_diffrn_reflns_limit_k_min -15
_diffrn_reflns_limit_l_max 22
_diffrn_reflns_limit_l_min -22
_diffrn_reflns_number 23047
_diffrn_reflns_theta_full 25.233
_diffrn_reflns_theta_max 25.748
_diffrn_reflns_theta_min 1.146
_diffrn_standards_number 0
_exptl_absorpt_coefficient_mu 0.961
_exptl_absorpt_correction_T_max 0.93
_exptl_absorpt_correction_T_min 0.90
_exptl_absorpt_correction_type numerical
_exptl_absorpt_process_details
; 
 Analytical Absorption (De Meulenaer & Tompa, 1965) 
;
_exptl_crystal_colour yellow
_exptl_crystal_density_diffrn 1.385
_exptl_crystal_description plate
_exptl_crystal_F_000 958
_exptl_crystal_size_max 0.260
_exptl_crystal_size_mid 0.110
_exptl_crystal_size_min 0.070
_refine_diff_density_max 0.92
_refine_diff_density_min -0.78
_refine_ls_extinction_method none
_refine_ls_goodness_of_fit_ref 1.0000
_refine_ls_hydrogen_treatment constr
_refine_ls_matrix_type full
_refine_ls_number_parameters 472
_refine_ls_number_reflns 8152
_refine_ls_number_restraints 0
_refine_ls_R_factor_all 0.0693
_refine_ls_R_factor_gt 0.0412
_refine_ls_shift/su_max 0.0005275
_refine_ls_shift/su_mean 0.0000403
_refine_ls_structure_factor_coef Fsqd
_refine_ls_weighting_details
;
 Method= Modified Sheldrick 
 w=1/[\s^2^(F^2^) + ( 0.02P)^2^ + 2.04P] 
 ,where P=(max(Fo^2^,0) + 2Fc^2^)/3 
;
_refine_ls_weighting_scheme calc
_refine_ls_wR_factor_all 0.0785
_refine_ls_wR_factor_gt 0.0718
_refine_ls_wR_factor_ref 0.0785
_reflns_limit_h_max 13
_reflns_limit_h_min -12
_reflns_limit_k_max 15
_reflns_limit_k_min -14
_reflns_limit_l_max 22
_reflns_limit_l_min 0
_reflns_number_gt 5838
_reflns_number_total 8152
_reflns_threshold_expression I>2.0\s(I)
_oxford_diffrn_Wilson_B_factor 0.00
_oxford_diffrn_Wilson_scale 0.00
_oxford_refine_ls_r_factor_ref 0.0693
_oxford_refine_ls_scale 0.12365(3)
_oxford_reflns_number_all 8152
_oxford_reflns_threshold_expression_ref I>-10.0\s(I)
_oxford_structure_analysis_title 'rm_118_0m in P-1'
_cod_data_source_file ic3018375_si_002_4.cif
_cod_data_source_block 4
_cod_original_cell_volume 2186.0(5)
_cod_original_sg_symbol_Hall '-P 1 '
_cod_original_sg_symbol_H-M 'P -1 '
_cod_original_formula_sum 'C37 H67 Co2 F6 N2 O1 P4'
_cod_database_code 4333551

loop_
_symmetry_equiv_pos_as_xyz
x,y,z
-x,-y,-z

loop_
_atom_site_label
_atom_site_type_symbol
_atom_site_fract_x
_atom_site_fract_y
_atom_site_fract_z
_atom_site_U_iso_or_equiv
_atom_site_occupancy
_atom_site_adp_type
_atom_site_refinement_flags_posn
Co1 Co 0.43616(4) 0.11034(3) 0.76189(2) 0.0151 1.0000 Uani .
Co2 Co 0.54835(4) -0.11385(3) 0.75316(2) 0.0142 1.0000 Uani .
P1 P 0.70848(7) -0.05114(7) 0.71099(4) 0.0146 1.0000 Uani .
P2 P 0.32732(8) -0.05479(7) 0.80192(4) 0.0156 1.0000 Uani .
P3 P 0.64368(8) -0.31602(7) 0.73389(4) 0.0186 1.0000 Uani .
P4 P 0.5000 -0.5000 1.0000 0.0336 1.0000 Uani S
P5 P 1.0000 -0.5000 0.5000 0.0317 1.0000 Uani S
F1 F 0.39390(19) -0.41259(18) 0.95081(12) 0.0454 1.0000 Uani .
F2 F 0.5812(2) -0.59222(19) 0.92860(11) 0.0500 1.0000 Uani .
F3 F 0.5945(2) -0.43141(19) 0.97586(12) 0.0457 1.0000 Uani .
F4 F 0.9327(2) -0.55918(17) 0.56560(11) 0.0444 1.0000 Uani .
F5 F 0.85241(19) -0.41579(18) 0.48222(11) 0.0433 1.0000 Uani .
F6 F 0.9820(2) -0.39890(17) 0.55957(11) 0.0434 1.0000 Uani .
O1 O 0.3387(2) 0.29628(17) 0.76821(11) 0.0217 1.0000 Uani .
N1 N 0.6032(2) 0.0929(2) 0.70103(13) 0.0143 1.0000 Uani .
N2 N 0.2871(2) 0.0906(2) 0.81984(13) 0.0164 1.0000 Uani .
C1 C 0.6213(3) 0.1700(2) 0.64303(16) 0.0160 1.0000 Uani .
C2 C 0.7112(3) 0.2229(3) 0.64245(16) 0.0190 1.0000 Uani .
C3 C 0.7893(3) 0.2083(3) 0.70437(18) 0.0259 1.0000 Uani .
C4 C 0.7282(3) 0.2936(3) 0.58360(17) 0.0230 1.0000 Uani .
C5 C 0.6580(3) 0.3167(3) 0.52519(17) 0.0245 1.0000 Uani .
C6 C 0.6810(4) 0.3920(3) 0.46152(19) 0.0345 1.0000 Uani .
C7 C 0.5639(3) 0.2696(3) 0.52921(17) 0.0228 1.0000 Uani .
C8 C 0.5429(3) 0.1977(3) 0.58623(16) 0.0190 1.0000 Uani .
C9 C 0.4377(3) 0.1519(3) 0.58504(17) 0.0249 1.0000 Uani .
C10 C 0.8220(3) -0.0612(3) 0.77653(16) 0.0190 1.0000 Uani .
C11 C 0.7399(3) 0.0052(3) 0.85195(16) 0.0261 1.0000 Uani .
C12 C 0.9113(3) -0.1935(3) 0.78889(18) 0.0269 1.0000 Uani .
C13 C 0.8280(3) -0.1226(3) 0.62179(16) 0.0192 1.0000 Uani .
C14 C 0.9402(3) -0.0818(3) 0.59391(17) 0.0271 1.0000 Uani .
C15 C 0.7509(3) -0.1176(3) 0.55903(17) 0.0258 1.0000 Uani .
C16 C 0.1913(3) 0.1716(2) 0.88121(16) 0.0157 1.0000 Uani .
C17 C 0.2392(3) 0.2030(3) 0.93960(16) 0.0184 1.0000 Uani .
C18 C 0.3890(3) 0.1590(3) 0.93823(17) 0.0258 1.0000 Uani .
C19 C 0.1473(3) 0.2800(3) 0.99908(17) 0.0230 1.0000 Uani .
C20 C 0.0076(3) 0.3308(3) 1.00343(17) 0.0225 1.0000 Uani .
C21 C -0.0916(3) 0.4138(3) 1.06905(18) 0.0335 1.0000 Uani .
C22 C -0.0383(3) 0.3044(3) 0.94429(17) 0.0228 1.0000 Uani .
C23 C 0.0495(3) 0.2277(3) 0.88296(16) 0.0182 1.0000 Uani .
C24 C -0.0122(3) 0.2097(3) 0.82036(18) 0.0291 1.0000 Uani .
C25 C 0.2870(3) -0.1281(3) 0.88756(16) 0.0211 1.0000 Uani .
C26 C 0.1357(3) -0.0774(3) 0.92477(19) 0.0317 1.0000 Uani .
C27 C 0.3745(3) -0.1311(3) 0.94346(18) 0.0303 1.0000 Uani .
C28 C 0.2195(3) -0.0673(3) 0.73937(16) 0.0197 1.0000 Uani .
C29 C 0.2464(3) -0.0154(3) 0.66356(17) 0.0288 1.0000 Uani .
C30 C 0.2429(3) -0.1980(3) 0.72886(18) 0.0268 1.0000 Uani .
C31 C 0.3978(3) 0.3775(3) 0.77816(18) 0.0264 1.0000 Uani .
C32 C 0.3528(4) 0.4695(3) 0.7198(2) 0.0413 1.0000 Uani .
C33 C 0.2219(4) 0.4710(3) 0.7070(2) 0.0434 1.0000 Uani .
C34 C 0.2057(3) 0.3705(3) 0.75097(19) 0.0279 1.0000 Uani .
C35 C 0.6316(3) -0.3534(3) 0.64061(17) 0.0272 1.0000 Uani .
C36 C 0.5707(3) -0.4022(3) 0.79400(18) 0.0273 1.0000 Uani .
C37 C 0.8241(3) -0.4122(3) 0.73421(19) 0.0293 1.0000 Uani .
H31 H 0.8018 0.2796 0.7093 0.0395 1.0000 Uiso R
H33 H 0.7403 0.1958 0.7509 0.0391 1.0000 Uiso R
H32 H 0.8776 0.1403 0.6912 0.0390 1.0000 Uiso R
H41 H 0.7879 0.3285 0.5839 0.0280 1.0000 Uiso R
H71 H 0.5118 0.2870 0.4918 0.0271 1.0000 Uiso R
H93 H 0.3949 0.1790 0.5425 0.0380 1.0000 Uiso R
H92 H 0.3672 0.1826 0.6285 0.0375 1.0000 Uiso R
H91 H 0.4746 0.0683 0.5842 0.0377 1.0000 Uiso R
H61 H 0.6065 0.4192 0.4367 0.0516 1.0000 Uiso R
H63 H 0.6886 0.4595 0.4790 0.0509 1.0000 Uiso R
H62 H 0.7624 0.3461 0.4269 0.0512 1.0000 Uiso R
H101 H 0.8803 -0.0250 0.7537 0.0219 1.0000 Uiso R
H111 H 0.8004 0.0043 0.8836 0.0383 1.0000 Uiso R
H113 H 0.6864 -0.0341 0.8771 0.0379 1.0000 Uiso R
H112 H 0.6787 0.0885 0.8466 0.0375 1.0000 Uiso R
H122 H 0.9675 -0.1969 0.8243 0.0398 1.0000 Uiso R
H121 H 0.8537 -0.2321 0.8095 0.0395 1.0000 Uiso R
H123 H 0.9697 -0.2354 0.7422 0.0397 1.0000 Uiso R
H131 H 0.8763 -0.2087 0.6306 0.0230 1.0000 Uiso R
H151 H 0.8133 -0.1753 0.5186 0.0382 1.0000 Uiso R
H152 H 0.6752 -0.1361 0.5777 0.0384 1.0000 Uiso R
H153 H 0.7171 -0.0377 0.5407 0.0384 1.0000 Uiso R
H143 H 1.0027 -0.1322 0.5510 0.0405 1.0000 Uiso R
H142 H 0.9906 -0.0864 0.6325 0.0401 1.0000 Uiso R
H141 H 0.8999 -0.0002 0.5791 0.0404 1.0000 Uiso R
H191 H 0.1804 0.2986 1.0374 0.0279 1.0000 Uiso R
H221 H -0.1320 0.3391 0.9455 0.0268 1.0000 Uiso R
H241 H -0.0927 0.2839 0.8168 0.0433 1.0000 Uiso R
H243 H -0.0384 0.1441 0.8305 0.0430 1.0000 Uiso R
H242 H 0.0522 0.1922 0.7735 0.0426 1.0000 Uiso R
H211 H -0.1654 0.4790 1.0528 0.0510 1.0000 Uiso R
H212 H -0.1307 0.3718 1.1041 0.0509 1.0000 Uiso R
H213 H -0.0472 0.4470 1.0946 0.0512 1.0000 Uiso R
H181 H 0.4007 0.1744 0.9867 0.0396 1.0000 Uiso R
H183 H 0.4393 0.0742 0.9259 0.0381 1.0000 Uiso R
H182 H 0.4278 0.2006 0.9026 0.0386 1.0000 Uiso R
H251 H 0.3153 -0.2101 0.8714 0.0257 1.0000 Uiso R
H261 H 0.1266 -0.1288 0.9647 0.0467 1.0000 Uiso R
H263 H 0.1052 0.0017 0.9460 0.0462 1.0000 Uiso R
H262 H 0.0794 -0.0744 0.8899 0.0472 1.0000 Uiso R
H272 H 0.3668 -0.1843 0.9821 0.0446 1.0000 Uiso R
H271 H 0.3424 -0.0513 0.9656 0.0447 1.0000 Uiso R
H273 H 0.4697 -0.1593 0.9190 0.0444 1.0000 Uiso R
H281 H 0.1255 -0.0208 0.7638 0.0238 1.0000 Uiso R
H301 H 0.1916 -0.2028 0.6934 0.0402 1.0000 Uiso R
H302 H 0.2155 -0.2287 0.7754 0.0394 1.0000 Uiso R
H303 H 0.3380 -0.2497 0.7097 0.0397 1.0000 Uiso R
H293 H 0.1864 -0.0184 0.6324 0.0438 1.0000 Uiso R
H292 H 0.2297 0.0677 0.6691 0.0438 1.0000 Uiso R
H291 H 0.3404 -0.0619 0.6391 0.0436 1.0000 Uiso R
H361 H 0.4761 -0.3729 0.7932 0.0404 1.0000 Uiso R
H362 H 0.5802 -0.3946 0.8449 0.0411 1.0000 Uiso R
H363 H 0.6169 -0.4859 0.7777 0.0410 1.0000 Uiso R
H373 H 0.8802 -0.3823 0.7015 0.0441 1.0000 Uiso R
H372 H 0.8389 -0.4121 0.7841 0.0435 1.0000 Uiso R
H371 H 0.8447 -0.4930 0.7178 0.0433 1.0000 Uiso R
H352 H 0.6932 -0.3353 0.6031 0.0401 1.0000 Uiso R
H353 H 0.6556 -0.4370 0.6355 0.0402 1.0000 Uiso R
H351 H 0.5399 -0.3089 0.6324 0.0395 1.0000 Uiso R
H342 H 0.1386 0.4018 0.7982 0.0327 1.0000 Uiso R
H341 H 0.1783 0.3237 0.7220 0.0328 1.0000 Uiso R
H332 H 0.1459 0.5471 0.7237 0.0523 1.0000 Uiso R
H331 H 0.2283 0.4568 0.6547 0.0527 1.0000 Uiso R
H322 H 0.3387 0.5476 0.7382 0.0491 1.0000 Uiso R
H321 H 0.4204 0.4458 0.6736 0.0504 1.0000 Uiso R
H311 H 0.3628 0.4128 0.8290 0.0314 1.0000 Uiso R
H312 H 0.4974 0.3336 0.7694 0.0320 1.0000 Uiso R

loop_
_atom_site_aniso_label
_atom_site_aniso_U_11
_atom_site_aniso_U_22
_atom_site_aniso_U_33
_atom_site_aniso_U_23
_atom_site_aniso_U_13
_atom_site_aniso_U_12
Co1 0.0134(2) 0.0143(2) 0.0163(2) 0.00039(17) -0.00163(17) -0.00535(17)
Co2 0.0130(2) 0.0140(2) 0.0144(2) 0.00039(16) -0.00132(16) -0.00532(17)
P1 0.0129(4) 0.0146(4) 0.0148(4) 0.0019(3) -0.0019(3) -0.0052(3)
P2 0.0139(4) 0.0157(4) 0.0167(4) -0.0002(3) -0.0016(3) -0.0065(3)
P3 0.0181(4) 0.0150(4) 0.0203(4) 0.0009(3) -0.0023(3) -0.0056(3)
P4 0.0292(7) 0.0346(8) 0.0339(8) 0.0152(6) -0.0045(6) -0.0128(6)
P5 0.0284(7) 0.0227(7) 0.0382(8) -0.0128(6) 0.0138(6) -0.0130(6)
F1 0.0347(12) 0.0499(14) 0.0495(13) 0.0293(11) -0.0143(10) -0.0163(10)
F2 0.0540(14) 0.0438(14) 0.0399(13) 0.0055(10) 0.0014(11) -0.0147(11)
F3 0.0416(12) 0.0524(14) 0.0505(14) 0.0246(11) -0.0109(10) -0.0283(11)
F4 0.0449(13) 0.0379(13) 0.0477(13) -0.0049(10) 0.0162(10) -0.0255(11)
F5 0.0315(12) 0.0367(12) 0.0503(13) -0.0089(10) 0.0079(10) -0.0101(10)
F6 0.0457(13) 0.0319(12) 0.0477(13) -0.0193(10) 0.0104(10) -0.0190(10)
O1 0.0183(11) 0.0148(11) 0.0310(13) 0.0020(9) -0.0042(9) -0.0067(9)
N1 0.0129(12) 0.0127(13) 0.0167(13) 0.0012(10) -0.0047(10) -0.0044(10)
N2 0.0123(12) 0.0190(14) 0.0159(13) -0.0007(10) 0.0023(10) -0.0068(11)
C1 0.0173(16) 0.0108(15) 0.0161(16) 0.0008(12) -0.0008(12) -0.0039(12)
C2 0.0164(16) 0.0176(16) 0.0210(17) -0.0003(13) -0.0029(13) -0.0059(13)
C3 0.0301(19) 0.0236(18) 0.0311(19) 0.0072(15) -0.0135(15) -0.0155(15)
C4 0.0227(17) 0.0212(18) 0.0274(18) 0.0037(14) -0.0016(14) -0.0133(14)
C5 0.0323(19) 0.0175(17) 0.0204(17) 0.0031(13) -0.0010(15) -0.0097(15)
C6 0.046(2) 0.029(2) 0.032(2) 0.0102(16) -0.0066(17) -0.0202(18)
C7 0.0312(19) 0.0204(17) 0.0164(17) 0.0030(13) -0.0091(14) -0.0092(15)
C8 0.0196(16) 0.0172(16) 0.0213(17) 0.0008(13) -0.0076(13) -0.0075(13)
C9 0.0283(18) 0.0299(19) 0.0241(18) 0.0094(15) -0.0146(15) -0.0163(16)
C10 0.0159(16) 0.0218(17) 0.0203(17) 0.0008(13) -0.0039(13) -0.0089(13)
C11 0.0231(18) 0.035(2) 0.0178(17) 0.0011(14) -0.0066(14) -0.0088(15)
C12 0.0217(17) 0.0286(19) 0.0295(19) 0.0060(15) -0.0103(14) -0.0082(15)
C13 0.0186(16) 0.0145(16) 0.0195(17) 0.0007(13) -0.0004(13) -0.0038(13)
C14 0.0208(17) 0.030(2) 0.0246(18) -0.0007(15) 0.0038(14) -0.0094(15)
C15 0.0289(18) 0.0247(18) 0.0201(17) -0.0023(14) -0.0033(14) -0.0089(15)
C16 0.0161(15) 0.0140(16) 0.0144(15) 0.0020(12) 0.0007(12) -0.0058(13)
C17 0.0185(16) 0.0197(17) 0.0180(16) 0.0045(13) -0.0056(13) -0.0088(13)
C18 0.0217(17) 0.0291(19) 0.0234(18) -0.0028(14) -0.0055(14) -0.0073(15)
C19 0.0292(18) 0.0214(18) 0.0172(17) 0.0011(13) -0.0064(14) -0.0093(15)
C20 0.0245(17) 0.0193(17) 0.0178(17) 0.0002(13) 0.0010(14) -0.0061(14)
C21 0.032(2) 0.032(2) 0.0256(19) -0.0030(16) 0.0014(15) -0.0065(16)
C22 0.0127(16) 0.0200(17) 0.0287(19) 0.0033(14) 0.0004(14) -0.0027(13)
C23 0.0188(16) 0.0157(16) 0.0205(17) 0.0033(13) -0.0041(13) -0.0080(13)
C24 0.0187(17) 0.030(2) 0.037(2) -0.0056(16) -0.0091(15) -0.0070(15)
C25 0.0223(17) 0.0181(17) 0.0198(17) 0.0015(13) 0.0008(13) -0.0078(14)
C26 0.0293(19) 0.029(2) 0.032(2) 0.0026(16) 0.0096(15) -0.0148(16)
C27 0.039(2) 0.030(2) 0.0231(18) 0.0054(15) -0.0052(16) -0.0164(17)
C28 0.0153(16) 0.0223(17) 0.0217(17) -0.0021(13) -0.0035(13) -0.0082(13)
C29 0.033(2) 0.036(2) 0.0241(18) 0.0034(15) -0.0103(15) -0.0193(17)
C30 0.0228(18) 0.0251(19) 0.035(2) -0.0019(15) -0.0049(15) -0.0134(15)
C31 0.0277(18) 0.0184(18) 0.034(2) -0.0053(14) -0.0012(15) -0.0124(15)
C32 0.049(2) 0.022(2) 0.058(3) 0.0106(18) -0.013(2) -0.0209(18)
C33 0.043(2) 0.039(2) 0.051(3) 0.0208(19) -0.0178(19) -0.0175(19)
C34 0.0222(18) 0.0215(18) 0.035(2) 0.0035(15) -0.0066(15) -0.0050(15)
C35 0.0253(18) 0.0264(19) 0.0257(19) -0.0034(14) -0.0029(15) -0.0080(15)
C36 0.0283(19) 0.0195(18) 0.0307(19) 0.0065(15) -0.0016(15) -0.0095(15)
C37 0.0245(18) 0.0195(18) 0.040(2) -0.0001(15) -0.0103(16) -0.0043(15)

loop_
_atom_type_symbol
_atom_type_scat_dispersion_real
_atom_type_scat_dispersion_imag
_atom_type_scat_Cromer_Mann_a1
_atom_type_scat_Cromer_Mann_b1
_atom_type_scat_Cromer_Mann_a2
_atom_type_scat_Cromer_Mann_b2
_atom_type_scat_Cromer_Mann_a3
_atom_type_scat_Cromer_Mann_b3
_atom_type_scat_Cromer_Mann_a4
_atom_type_scat_Cromer_Mann_b4
_atom_type_scat_Cromer_Mann_c
_atom_type_scat_source
C 0.0033 0.0016 2.3100 20.8439 1.0200 10.2075 1.5886 0.5687 0.8650 51.6512 0.2156 'International Tables Vol C 4.2.6.8 and 6.1.1.4'
H 0.0000 0.0000 0.4930 10.5109 0.3229 26.1257 0.1402 3.1424 0.0408 57.7998 0.0030 'International Tables Vol C 4.2.6.8 and 6.1.1.4'
N 0.0061 0.0033 12.2126 0.0057 3.1322 9.8933 2.0125 28.9975 1.1663 0.5826 -11.5290 'International Tables Vol C 4.2.6.8 and 6.1.1.4'
O 0.0106 0.0060 3.0485 13.2771 2.2868 5.7011 1.5463 0.3239 0.8670 32.9089 0.2508 'International Tables Vol C 4.2.6.8 and 6.1.1.4'
F 0.0171 0.0103 3.5392 10.2825 2.6412 4.2944 1.5170 0.2615 1.0243 26.1476 0.2776 'International Tables Vol C 4.2.6.8 and 6.1.1.4'
P 0.1023 0.0942 6.4345 1.9067 4.1791 27.1570 1.7800 0.5260 1.4908 68.1645 1.1149 'International Tables Vol C 4.2.6.8 and 6.1.1.4'
Co 0.3494 0.9721 12.2841 4.2791 7.3409 0.2784 4.0034 13.5359 2.3488 71.1692 1.0118 'International Tables Vol C 4.2.6.8 and 6.1.1.4'

loop_
_geom_angle_atom_site_label_1
_geom_angle_site_symmetry_1
_geom_angle_atom_site_label_2
_geom_angle_atom_site_label_3
_geom_angle_site_symmetry_3
_geom_angle
_geom_angle_publ_flag
Co2 . Co1 P1 . 49.56(2) yes
Co2 . Co1 P2 . 49.48(2) yes
P1 . Co1 P2 . 99.04(3) yes
Co2 . Co1 O1 . 178.49(6) yes
P1 . Co1 O1 . 131.60(6) yes
P2 . Co1 O1 . 129.36(6) yes
Co2 . Co1 N1 . 83.61(7) yes
P1 . Co1 N1 . 35.92(7) yes
P2 . Co1 N1 . 131.83(7) yes
O1 . Co1 N1 . 97.31(9) yes
Co2 . Co1 N2 . 83.82(7) yes
P1 . Co1 N2 . 132.10(7) yes
P2 . Co1 N2 . 35.72(7) yes
O1 . Co1 N2 . 95.24(9) yes
N1 . Co1 N2 . 167.39(10) yes
Co1 . Co2 P1 . 72.20(3) yes
Co1 . Co2 P2 . 72.49(3) yes
P1 . Co2 P2 . 144.68(3) yes
Co1 . Co2 P3 . 174.19(3) yes
P1 . Co2 P3 . 108.25(4) yes
P2 . Co2 P3 . 106.97(4) yes
Co1 . P1 Co2 . 58.24(2) yes
Co2 . P1 N1 . 97.32(9) yes
Co1 . P1 C10 . 113.70(9) yes
Co2 . P1 C10 . 116.10(10) yes
N1 . P1 C10 . 110.69(13) yes
Co1 . P1 C13 . 139.49(10) yes
Co2 . P1 C13 . 117.43(10) yes
N1 . P1 C13 . 111.47(13) yes
C10 . P1 C13 . 103.92(13) yes
Co1 . P2 Co2 . 58.03(2) yes
Co2 . P2 N2 . 97.24(9) yes
Co1 . P2 C25 . 137.55(10) yes
Co2 . P2 C25 . 116.40(10) yes
N2 . P2 C25 . 111.98(13) yes
Co1 . P2 C28 . 115.78(10) yes
Co2 . P2 C28 . 117.29(10) yes
N2 . P2 C28 . 110.19(13) yes
C25 . P2 C28 . 103.85(14) yes
Co2 . P3 C35 . 109.47(11) yes
Co2 . P3 C36 . 119.15(11) yes
C35 . P3 C36 . 102.88(16) yes
Co2 . P3 C37 . 122.80(11) yes
C35 . P3 C37 . 101.17(15) yes
C36 . P3 C37 . 98.38(15) yes
F1 2_647 P4 F3 2_647 89.99(10) yes
F1 2_647 P4 F2 2_647 89.99(11) yes
F3 2_647 P4 F2 2_647 90.11(11) yes
F1 2_647 P4 F1 . 179.993 yes
F3 2_647 P4 F1 . 90.01(10) yes
F2 2_647 P4 F1 . 90.01(11) yes
F1 2_647 P4 F2 . 90.01(11) yes
F3 2_647 P4 F2 . 89.89(11) yes
F2 2_647 P4 F2 . 179.993 yes
F1 . P4 F2 . 89.99(11) yes
F1 2_647 P4 F3 . 90.01(10) yes
F3 2_647 P4 F3 . 179.993 yes
F2 2_647 P4 F3 . 89.89(11) yes
F1 . P4 F3 . 89.99(10) yes
F2 . P4 F3 . 90.11(11) yes
F6 2_746 P5 F4 2_746 89.88(10) yes
F6 2_746 P5 F5 2_746 90.20(11) yes
F4 2_746 P5 F5 2_746 90.31(10) yes
F6 2_746 P5 F4 . 90.12(10) yes
F4 2_746 P5 F4 . 179.993 yes
F5 2_746 P5 F4 . 89.69(10) yes
F6 2_746 P5 F5 . 89.80(11) yes
F4 2_746 P5 F5 . 89.69(10) yes
F5 2_746 P5 F5 . 179.993 yes
F4 . P5 F5 . 90.31(10) yes
F6 2_746 P5 F6 . 179.993 yes
F4 2_746 P5 F6 . 90.12(10) yes
F5 2_746 P5 F6 . 89.80(10) yes
F4 . P5 F6 . 89.88(10) yes
F5 . P5 F6 . 90.20(10) yes
Co1 . O1 C31 . 126.87(18) yes
Co1 . O1 C34 . 126.18(18) yes
C31 . O1 C34 . 106.2(2) yes
P1 . N1 Co1 . 102.63(12) yes
P1 . N1 C1 . 127.76(19) yes
Co1 . N1 C1 . 126.73(18) yes
P2 . N2 Co1 . 103.31(12) yes
P2 . N2 C16 . 129.40(19) yes
Co1 . N2 C16 . 124.39(19) yes
N1 . C1 C2 . 122.0(3) yes
N1 . C1 C8 . 119.3(3) yes
C2 . C1 C8 . 118.7(3) yes
C1 . C2 C3 . 122.7(3) yes
C1 . C2 C4 . 119.6(3) yes
C3 . C2 C4 . 117.7(3) yes
C2 . C3 H31 . 108.8 no
C2 . C3 H33 . 110.3 no
H31 . C3 H33 . 109.8 no
C2 . C3 H32 . 109.2 no
H31 . C3 H32 . 109.0 no
H33 . C3 H32 . 109.7 no
C2 . C4 C5 . 122.7(3) yes
C2 . C4 H41 . 118.8 no
C5 . C4 H41 . 118.5 no
C4 . C5 C6 . 121.2(3) yes
C4 . C5 C7 . 116.8(3) yes
C6 . C5 C7 . 122.0(3) yes
C5 . C6 H61 . 108.8 no
C5 . C6 H63 . 111.7 no
H61 . C6 H63 . 108.9 no
C5 . C6 H62 . 110.6 no
H61 . C6 H62 . 109.3 no
H63 . C6 H62 . 107.6 no
C5 . C7 C8 . 123.2(3) yes
C5 . C7 H71 . 118.6 no
C8 . C7 H71 . 118.1 no
C1 . C8 C7 . 118.9(3) yes
C1 . C8 C9 . 122.5(3) yes
C7 . C8 C9 . 118.6(3) yes
C8 . C9 H93 . 111.2 no
C8 . C9 H92 . 109.9 no
H93 . C9 H92 . 106.6 no
C8 . C9 H91 . 112.4 no
H93 . C9 H91 . 108.6 no
H92 . C9 H91 . 107.9 no
P1 . C10 C11 . 111.4(2) yes
P1 . C10 C12 . 110.1(2) yes
C11 . C10 C12 . 109.7(2) yes
P1 . C10 H101 . 107.9 no
C11 . C10 H101 . 109.1 no
C12 . C10 H101 . 108.6 no
C10 . C11 H111 . 110.2 no
C10 . C11 H113 . 109.8 no
H111 . C11 H113 . 108.1 no
C10 . C11 H112 . 112.5 no
H111 . C11 H112 . 107.9 no
H113 . C11 H112 . 108.3 no
C10 . C12 H122 . 108.9 no
C10 . C12 H121 . 109.5 no
H122 . C12 H121 . 108.9 no
C10 . C12 H123 . 110.8 no
H122 . C12 H123 . 109.1 no
H121 . C12 H123 . 109.6 no
P1 . C13 C14 . 117.4(2) yes
P1 . C13 C15 . 111.3(2) yes
C14 . C13 C15 . 110.6(2) yes
P1 . C13 H131 . 106.1 no
C14 . C13 H131 . 105.3 no
C15 . C13 H131 . 105.1 no
C13 . C14 H143 . 109.8 no
C13 . C14 H142 . 111.3 no
H143 . C14 H142 . 108.7 no
C13 . C14 H141 . 109.4 no
H143 . C14 H141 . 108.6 no
H142 . C14 H141 . 109.0 no
C13 . C15 H151 . 108.9 no
C13 . C15 H152 . 110.7 no
H151 . C15 H152 . 109.6 no
C13 . C15 H153 . 108.8 no
H151 . C15 H153 . 109.8 no
H152 . C15 H153 . 109.0 no
N2 . C16 C17 . 119.8(2) yes
N2 . C16 C23 . 122.1(3) yes
C17 . C16 C23 . 117.9(3) yes
C16 . C17 C18 . 121.9(3) yes
C16 . C17 C19 . 120.0(3) yes
C18 . C17 C19 . 118.1(3) yes
C17 . C18 H181 . 108.9 no
C17 . C18 H183 . 112.2 no
H181 . C18 H183 . 108.1 no
C17 . C18 H182 . 111.3 no
H181 . C18 H182 . 107.8 no
H183 . C18 H182 . 108.4 no
C17 . C19 C20 . 122.6(3) yes
C17 . C19 H191 . 118.9 no
C20 . C19 H191 . 118.5 no
C19 . C20 C21 . 122.0(3) yes
C19 . C20 C22 . 117.1(3) yes
C21 . C20 C22 . 120.9(3) yes
C20 . C21 H211 . 111.3 no
C20 . C21 H212 . 111.1 no
H211 . C21 H212 . 107.1 no
C20 . C21 H213 . 110.6 no
H211 . C21 H213 . 107.8 no
H212 . C21 H213 . 108.9 no
C20 . C22 C23 . 122.8(3) yes
C20 . C22 H221 . 118.6 no
C23 . C22 H221 . 118.6 no
C16 . C23 C22 . 119.4(3) yes
C16 . C23 C24 . 122.7(3) yes
C22 . C23 C24 . 117.9(3) yes
C23 . C24 H241 . 108.3 no
C23 . C24 H243 . 110.5 no
H241 . C24 H243 . 109.5 no
C23 . C24 H242 . 109.9 no
H241 . C24 H242 . 109.0 no
H243 . C24 H242 . 109.6 no
P2 . C25 C26 . 115.6(2) yes
P2 . C25 C27 . 110.1(2) yes
C26 . C25 C27 . 111.5(3) yes
P2 . C25 H251 . 105.2 no
C26 . C25 H251 . 107.1 no
C27 . C25 H251 . 106.7 no
C25 . C26 H261 . 107.7 no
C25 . C26 H263 . 110.0 no
H261 . C26 H263 . 108.5 no
C25 . C26 H262 . 112.3 no
H261 . C26 H262 . 109.4 no
H263 . C26 H262 . 108.9 no
C25 . C27 H272 . 108.5 no
C25 . C27 H271 . 109.5 no
H272 . C27 H271 . 109.5 no
C25 . C27 H273 . 111.2 no
H272 . C27 H273 . 109.4 no
H271 . C27 H273 . 108.7 no
P2 . C28 C29 . 110.4(2) yes
P2 . C28 C30 . 111.4(2) yes
C29 . C28 C30 . 110.8(2) yes
P2 . C28 H281 . 107.1 no
C29 . C28 H281 . 109.1 no
C30 . C28 H281 . 107.9 no
C28 . C29 H293 . 109.8 no
C28 . C29 H292 . 111.8 no
H293 . C29 H292 . 107.6 no
C28 . C29 H291 . 109.1 no
H293 . C29 H291 . 109.8 no
H292 . C29 H291 . 108.7 no
C28 . C30 H301 . 109.7 no
C28 . C30 H302 . 111.7 no
H301 . C30 H302 . 108.6 no
C28 . C30 H303 . 110.9 no
H301 . C30 H303 . 107.9 no
H302 . C30 H303 . 107.8 no
O1 . C31 C32 . 104.3(3) yes
O1 . C31 H311 . 108.6 no
C32 . C31 H311 . 112.7 no
O1 . C31 H312 . 110.1 no
C32 . C31 H312 . 111.1 no
H311 . C31 H312 . 109.9 no
C31 . C32 C33 . 104.8(3) yes
C31 . C32 H322 . 110.3 no
C33 . C32 H322 . 111.7 no
C31 . C32 H321 . 110.8 no
C33 . C32 H321 . 110.2 no
H322 . C32 H321 . 109.1 no
C32 . C33 C34 . 106.1(3) yes
C32 . C33 H332 . 110.9 no
C34 . C33 H332 . 110.9 no
C32 . C33 H331 . 110.0 no
C34 . C33 H331 . 110.0 no
H332 . C33 H331 . 108.9 no
C33 . C34 O1 . 105.1(3) yes
C33 . C34 H342 . 111.2 no
O1 . C34 H342 . 109.0 no
C33 . C34 H341 . 111.6 no
O1 . C34 H341 . 110.5 no
H342 . C34 H341 . 109.3 no
P3 . C35 H352 . 110.1 no
P3 . C35 H353 . 110.0 no
H352 . C35 H353 . 108.3 no
P3 . C35 H351 . 110.6 no
H352 . C35 H351 . 109.4 no
H353 . C35 H351 . 108.4 no
P3 . C36 H361 . 110.4 no
P3 . C36 H362 . 109.6 no
H361 . C36 H362 . 108.5 no
P3 . C36 H363 . 110.6 no
H361 . C36 H363 . 109.0 no
H362 . C36 H363 . 108.6 no
P3 . C37 H373 . 110.0 no
P3 . C37 H372 . 108.7 no
H373 . C37 H372 . 109.6 no
P3 . C37 H371 . 108.1 no
H373 . C37 H371 . 110.7 no
H372 . C37 H371 . 109.7 no

loop_
_geom_bond_atom_site_label_1
_geom_bond_atom_site_label_2
_geom_bond_site_symmetry_2
_geom_bond_distance
_geom_bond_publ_flag
Co1 Co2 . 2.4864(6) yes
Co1 P1 . 2.7842(9) yes
Co1 P2 . 2.7953(9) yes
Co1 O1 . 2.063(2) yes
Co1 N1 . 1.889(2) yes
Co1 N2 . 1.883(2) yes
Co2 P1 . 2.2255(9) yes
Co2 P2 . 2.2283(9) yes
Co2 P3 . 2.2554(9) yes
P1 N1 . 1.674(2) yes
P1 C10 . 1.856(3) yes
P1 C13 . 1.846(3) yes
P2 N2 . 1.677(2) yes
P2 C25 . 1.845(3) yes
P2 C28 . 1.854(3) yes
P3 C35 . 1.815(3) yes
P3 C36 . 1.813(3) yes
P3 C37 . 1.829(3) yes
P4 F1 2_647 1.6033(18) yes
P4 F3 2_647 1.6026(19) yes
P4 F2 2_647 1.597(2) yes
P4 F1 . 1.6033(18) yes
P4 F2 . 1.597(2) yes
P4 F3 . 1.6026(19) yes
P5 F6 2_746 1.6021(19) yes
P5 F4 2_746 1.6020(18) yes
P5 F5 2_746 1.599(2) yes
P5 F4 . 1.6020(18) yes
P5 F5 . 1.599(2) yes
P5 F6 . 1.6021(19) yes
O1 C31 . 1.448(3) yes
O1 C34 . 1.447(3) yes
N1 C1 . 1.434(3) yes
N2 C16 . 1.438(3) yes
C1 C2 . 1.407(4) yes
C1 C8 . 1.412(4) yes
C2 C3 . 1.507(4) yes
C2 C4 . 1.388(4) yes
C3 H31 . 0.958 no
C3 H33 . 0.957 no
C3 H32 . 0.963 no
C4 C5 . 1.383(4) yes
C4 H41 . 0.935 no
C5 C6 . 1.505(4) yes
C5 C7 . 1.389(4) yes
C6 H61 . 0.942 no
C6 H63 . 0.945 no
C6 H62 . 0.944 no
C7 C8 . 1.387(4) yes
C7 H71 . 0.935 no
C8 C9 . 1.505(4) yes
C9 H93 . 0.958 no
C9 H92 . 0.949 no
C9 H91 . 0.929 no
C10 C11 . 1.524(4) yes
C10 C12 . 1.531(4) yes
C10 H101 . 0.959 no
C11 H111 . 0.960 no
C11 H113 . 0.960 no
C11 H112 . 0.968 no
C12 H122 . 0.964 no
C12 H121 . 0.966 no
C12 H123 . 0.966 no
C13 C14 . 1.528(4) yes
C13 C15 . 1.535(4) yes
C13 H131 . 0.983 no
C14 H143 . 0.961 no
C14 H142 . 0.962 no
C14 H141 . 0.958 no
C15 H151 . 0.968 no
C15 H152 . 0.960 no
C15 H153 . 0.961 no
C16 C17 . 1.408(4) yes
C16 C23 . 1.408(4) yes
C17 C18 . 1.501(4) yes
C17 C19 . 1.383(4) yes
C18 H181 . 0.950 no
C18 H183 . 0.957 no
C18 H182 . 0.961 no
C19 C20 . 1.381(4) yes
C19 H191 . 0.925 no
C20 C21 . 1.510(4) yes
C20 C22 . 1.378(4) yes
C21 H211 . 0.952 no
C21 H212 . 0.961 no
C21 H213 . 0.951 no
C22 C23 . 1.392(4) yes
C22 H221 . 0.931 no
C23 C24 . 1.503(4) yes
C24 H241 . 0.971 no
C24 H243 . 0.972 no
C24 H242 . 0.959 no
C25 C26 . 1.528(4) yes
C25 C27 . 1.523(4) yes
C25 H251 . 0.957 no
C26 H261 . 0.964 no
C26 H263 . 0.952 no
C26 H262 . 0.960 no
C27 H272 . 0.958 no
C27 H271 . 0.963 no
C27 H273 . 0.970 no
C28 C29 . 1.525(4) yes
C28 C30 . 1.530(4) yes
C28 H281 . 0.964 no
C29 H293 . 0.966 no
C29 H292 . 0.965 no
C29 H291 . 0.965 no
C30 H301 . 0.957 no
C30 H302 . 0.962 no
C30 H303 . 0.963 no
C31 C32 . 1.509(4) yes
C31 H311 . 0.968 no
C31 H312 . 0.977 no
C32 C33 . 1.505(5) yes
C32 H322 . 0.967 no
C32 H321 . 0.966 no
C33 C34 . 1.507(4) yes
C33 H332 . 0.958 no
C33 H331 . 0.954 no
C34 H342 . 0.982 no
C34 H341 . 0.968 no
C35 H352 . 0.959 no
C35 H353 . 0.949 no
C35 H351 . 0.961 no
C36 H361 . 0.951 no
C36 H362 . 0.962 no
C36 H363 . 0.960 no
C37 H373 . 0.956 no
C37 H372 . 0.951 no
C37 H371 . 0.965 no
